data_4063195
loop_
_publ_author_name
'Neil Burford'
'Charles L. B. Macdonald'
'Daren J. LeBlanc'
'T. Stanley Cameron'

_publ_section_title
;
 Synthesis and Characterization of
 Bis(2,4,6-tris(trifluoromethyl)phenyl) Derivatives of Arsenic and
 Antimony: X-ray Crystal Structures of As(RF)2Cl, Sb(RF)2Cl, and
 Sb(RF)2OSO2CF3
;
_journal_name_full Organometallics
_journal_page_first 152
_journal_page_last 155
_journal_paper_doi 10.1021/om990768w
_journal_volume 19
_journal_year 2000
_chemical_formula_sum 'C18 H4 As Cl F18'
_chemical_formula_weight 672.58
_chemical_melting_point 99.0(10)
_space_group_IT_number 19
_symmetry_cell_setting orthorhombic
_symmetry_space_group_name_Hall 'P 2ac 2ab'
_symmetry_space_group_name_H-M 'P 21 21 21'
_atom_sites_solution_hydrogens geom
_atom_sites_solution_primary direct
_atom_sites_solution_secondary difmap
_audit_creation_method SHELXL-97
_cell_angle_alpha 90.00
_cell_angle_beta 90.00
_cell_angle_gamma 90.00
_cell_formula_units_Z 4
_cell_length_a 8.6646(2)
_cell_length_b 9.69650(10)
_cell_length_c 25.4076(6)
_cell_measurement_reflns_used 16157
_cell_measurement_temperature 130(2)
_cell_measurement_theta_max 26.37
_cell_measurement_theta_min 2.48
_cell_volume 2134.65(7)
_computing_cell_refinement 'DENZO-SMN (Nonius, 1997)'
_computing_data_collection 'KappaCCD Server software (Nonius, 1997)'
_computing_data_reduction 'DENZO-SMN (Nonius, 1997)'
_computing_molecular_graphics 'SHELXTL (Sheldrick, 1994)'
_computing_publication_material 'SHELXL-97 (Sheldrick, 1997)'
_computing_structure_refinement 'SHELXL-97 (Sheldrick, 1997)'
_computing_structure_solution 'SHELXS-97 (Sheldrick, 1997)'
_diffrn_ambient_temperature 130(2)
_diffrn_detector_area_resol_mean 9.2
_diffrn_measured_fraction_theta_full 0.995
_diffrn_measured_fraction_theta_max 0.995
_diffrn_measurement_device_type 'Nonius KappaCCD'
_diffrn_measurement_method '1\% rotations on \f'
_diffrn_radiation_monochromator graphite
_diffrn_radiation_source 'sealed tube (50 kV, 23 mA)'
_diffrn_radiation_type MoK\a
_diffrn_radiation_wavelength 0.71073
_diffrn_reflns_av_R_equivalents 0.0740
_diffrn_reflns_av_sigmaI/netI 0.0413
_diffrn_reflns_limit_h_max 10
_diffrn_reflns_limit_h_min -10
_diffrn_reflns_limit_k_max 11
_diffrn_reflns_limit_k_min -11
_diffrn_reflns_limit_l_max 31
_diffrn_reflns_limit_l_min -31
_diffrn_reflns_number 16157
_diffrn_reflns_theta_full 26.37
_diffrn_reflns_theta_max 26.37
_diffrn_reflns_theta_min 2.48
_diffrn_standards_decay_% 0
_exptl_absorpt_coefficient_mu 1.880
_exptl_absorpt_correction_T_max 0.766
_exptl_absorpt_correction_T_min 0.602
_exptl_absorpt_correction_type multi-scan
_exptl_absorpt_process_details '(Nonius, 1997)'
_exptl_crystal_colour colourless
_exptl_crystal_density_diffrn 2.093
_exptl_crystal_density_method 'not measured'
_exptl_crystal_description plate
_exptl_crystal_F_000 1296
_exptl_crystal_size_max 0.30
_exptl_crystal_size_mid 0.25
_exptl_crystal_size_min 0.15
_refine_diff_density_max 0.451
_refine_diff_density_min -0.463
_refine_diff_density_rms 0.070
_refine_ls_abs_structure_details 'Flack H D (1983), Acta Cryst. A39, 876-881'
_refine_ls_abs_structure_Flack 0.002(10)
_refine_ls_extinction_method none
_refine_ls_goodness_of_fit_ref 1.062
_refine_ls_hydrogen_treatment mixed
_refine_ls_matrix_type full
_refine_ls_number_parameters 402
_refine_ls_number_reflns 4353
_refine_ls_number_restraints 36
_refine_ls_restrained_S_all 1.084
_refine_ls_R_factor_all 0.0403
_refine_ls_R_factor_gt 0.0334
_refine_ls_shift/su_max 0.001
_refine_ls_shift/su_mean 0.000
_refine_ls_structure_factor_coef Fsqd
_refine_ls_weighting_details 'calc w=1/[\s^2^(Fo^2^)+(0.0271P)^2^+2.7658P] where P=(Fo^2^+2Fc^2^)/3'
_refine_ls_weighting_scheme calc
_refine_ls_wR_factor_gt 0.0775
_refine_ls_wR_factor_ref 0.0822
_reflns_number_gt 3925
_reflns_number_total 4353
_reflns_threshold_expression I>2sigma(I)
_cod_depositor_comments
;
The following automatic conversions were performed:

'_chemical_melting_point' value '98-100' was changed to '99.0(10)' -
the average value was taken and precision was estimated.

Automatic conversion script
Id: cif_fix_values 1646 2011-03-28 12:23:43Z adriana 
;
_cod_database_code 4063195

loop_
_symmetry_equiv_pos_as_xyz
'x, y, z'
'-x+1/2, -y, z+1/2'
'-x, y+1/2, -z+1/2'
'x+1/2, -y+1/2, -z'

loop_
_atom_site_label
_atom_site_type_symbol
_atom_site_fract_x
_atom_site_fract_y
_atom_site_fract_z
_atom_site_U_iso_or_equiv
_atom_site_adp_type
_atom_site_occupancy
_atom_site_symmetry_multiplicity
_atom_site_calc_flag
_atom_site_refinement_flags
_atom_site_disorder_assembly
_atom_site_disorder_group
As1 As 0.94158(4) 0.87273(4) 0.106997(15) 0.02487(10) Uani 1 1 d . . .
Cl1 Cl 0.76045(13) 0.92249(13) 0.16416(5) 0.0436(3) Uani 1 1 d . . .
C1 C 0.8803(5) 0.6783(4) 0.08702(15) 0.0245(8) Uani 1 1 d . . .
C2 C 0.9869(5) 0.5692(4) 0.08221(16) 0.0264(9) Uani 1 1 d . . .
C3 C 0.9397(5) 0.4367(4) 0.06979(15) 0.0279(8) Uani 1 1 d D . .
H3A H 1.013(2) 0.365(2) 0.06756(16) 0.037(6) Uiso 1 1 c RD . .
C4 C 0.7859(5) 0.4098(4) 0.06067(16) 0.0303(9) Uani 1 1 d . A .
C5 C 0.6801(5) 0.5160(5) 0.06015(16) 0.0303(9) Uani 1 1 d D . .
H5A H 0.576(3) 0.4981(7) 0.0517(3) 0.037(6) Uiso 1 1 c RD . .
C6 C 0.7272(4) 0.6499(4) 0.07212(14) 0.0247(8) Uani 1 1 d . . .
C7 C 1.1575(5) 0.5895(4) 0.08793(19) 0.0345(10) Uani 1 1 d . . .
C8 C 0.7341(6) 0.2651(5) 0.0484(2) 0.0462(12) Uani 1 1 d D . .
C9 C 0.6024(5) 0.7559(5) 0.06457(17) 0.0325(9) Uani 1 1 d . . .
F1 F 1.2377(3) 0.5012(3) 0.05764(12) 0.0464(7) Uani 1 1 d . . .
F2 F 1.2083(3) 0.5717(3) 0.13685(11) 0.0452(7) Uani 1 1 d . . .
F3 F 1.2008(3) 0.7164(3) 0.07237(11) 0.0363(6) Uani 1 1 d . . .
F4 F 0.6031(9) 0.2533(8) 0.0271(4) 0.082(3) Uani 0.65 1 d PD A 1
F5 F 0.7214(12) 0.1937(6) 0.0938(3) 0.078(2) Uani 0.65 1 d PD A 1
F6 F 0.8346(10) 0.1932(9) 0.0230(5) 0.096(4) Uani 0.65 1 d PD A 1
F4A F 0.829(3) 0.1731(13) 0.0591(15) 0.194(19) Uani 0.35 1 d PD A 2
F5A F 0.731(2) 0.2509(11) -0.0053(3) 0.070(3) Uani 0.35 1 d PD A 2
F6A F 0.5920(18) 0.248(2) 0.0578(10) 0.137(13) Uani 0.35 1 d PD A 2
F7 F 0.5082(3) 0.7219(3) 0.02430(10) 0.0411(6) Uani 1 1 d . . .
F8 F 0.6570(3) 0.8812(3) 0.05298(9) 0.0378(5) Uani 1 1 d . . .
F9 F 0.5101(3) 0.7685(3) 0.10666(11) 0.0430(6) Uani 1 1 d . . .
C10 C 1.1029(4) 0.8592(4) 0.16391(14) 0.0240(8) Uani 1 1 d . . .
C11 C 1.2261(5) 0.9536(4) 0.15782(16) 0.0257(8) Uani 1 1 d . . .
C12 C 1.3394(5) 0.9673(4) 0.19561(16) 0.0279(9) Uani 1 1 d D . .
H12A H 1.420(2) 1.0315(19) 0.1907(2) 0.037(6) Uiso 1 1 c RD . .
C13 C 1.3350(4) 0.8867(5) 0.24093(15) 0.0299(9) Uani 1 1 d . B .
C14 C 1.2147(5) 0.7955(4) 0.24808(17) 0.0326(9) Uani 1 1 d D . .
H14A H 1.2106(5) 0.7419(16) 0.2791(9) 0.037(6) Uiso 1 1 c RD . .
C15 C 1.0999(5) 0.7810(4) 0.21064(16) 0.0274(9) Uani 1 1 d . . .
C16 C 1.2380(5) 1.0513(4) 0.11217(18) 0.0342(9) Uani 1 1 d . . .
C17 C 1.4585(6) 0.9028(5) 0.28203(18) 0.0435(11) Uani 1 1 d D . .
C18 C 0.9781(6) 0.6794(5) 0.22722(18) 0.0382(11) Uani 1 1 d . . .
F10 F 1.3651(3) 1.1255(3) 0.11308(11) 0.0563(8) Uani 1 1 d . . .
F11 F 1.2371(3) 0.9860(3) 0.06492(10) 0.0430(6) Uani 1 1 d . . .
F12 F 1.1193(3) 1.1402(2) 0.11088(10) 0.0420(6) Uani 1 1 d . . .
F13 F 1.423(3) 0.841(3) 0.3263(7) 0.132(12) Uani 0.33 1 d PD B 3
F14 F 1.491(4) 1.0269(14) 0.2954(10) 0.158(14) Uani 0.33 1 d PD B 3
F15 F 1.580(2) 0.831(3) 0.2742(8) 0.124(13) Uani 0.33 1 d PD B 3
F13A F 1.5579(8) 1.0029(7) 0.2707(3) 0.0577(17) Uani 0.67 1 d PD B 4
F14A F 1.5457(10) 0.7937(8) 0.2843(5) 0.083(4) Uani 0.67 1 d PD B 4
F15A F 1.4018(13) 0.9273(15) 0.3283(3) 0.090(4) Uani 0.67 1 d PD B 4
F16 F 0.8959(4) 0.7269(4) 0.26739(11) 0.0604(9) Uani 1 1 d . . .
F17 F 1.0432(4) 0.5630(3) 0.24441(16) 0.0761(11) Uani 1 1 d . . .
F18 F 0.8789(3) 0.6405(3) 0.19057(10) 0.0479(7) Uani 1 1 d . . .

loop_
_atom_site_aniso_label
_atom_site_aniso_U_11
_atom_site_aniso_U_22
_atom_site_aniso_U_33
_atom_site_aniso_U_23
_atom_site_aniso_U_13
_atom_site_aniso_U_12
As1 0.02452(18) 0.02336(17) 0.02674(18) -0.00082(17) -0.00151(17) 0.00023(16)
Cl1 0.0303(6) 0.0583(7) 0.0422(6) -0.0170(5) 0.0005(5) 0.0103(5)
C1 0.0224(19) 0.028(2) 0.0228(18) -0.0007(15) 0.0032(16) -0.0020(15)
C2 0.029(2) 0.027(2) 0.0237(19) -0.0047(16) -0.0017(16) -0.0018(16)
C3 0.034(2) 0.0218(17) 0.0282(19) -0.0020(15) -0.0022(19) 0.0003(18)
C4 0.034(2) 0.030(2) 0.027(2) -0.0024(16) 0.0007(17) -0.0086(17)
C5 0.023(2) 0.040(2) 0.028(2) -0.0002(18) 0.0039(17) -0.0109(18)
C6 0.0209(18) 0.030(2) 0.0232(18) 0.0015(16) 0.0009(15) -0.0001(15)
C7 0.025(2) 0.032(2) 0.047(3) -0.0107(18) -0.0031(19) 0.0015(17)
C8 0.046(3) 0.038(3) 0.055(3) -0.003(2) -0.003(3) -0.013(2)
C9 0.023(2) 0.041(2) 0.034(2) 0.0004(19) -0.0010(17) -0.0005(17)
F1 0.0261(13) 0.0451(15) 0.0681(19) -0.0279(14) 0.0025(13) 0.0073(12)
F2 0.0381(15) 0.0453(15) 0.0521(17) -0.0110(13) -0.0197(13) 0.0135(12)
F3 0.0200(13) 0.0388(14) 0.0500(16) -0.0097(12) 0.0042(11) -0.0042(10)
F4 0.063(5) 0.042(3) 0.140(8) -0.013(5) -0.054(6) -0.015(4)
F5 0.112(7) 0.030(3) 0.094(5) 0.010(3) -0.009(5) -0.020(4)
F6 0.067(6) 0.065(6) 0.156(9) -0.071(6) 0.046(6) -0.028(4)
F4A 0.16(2) 0.011(5) 0.41(5) 0.014(16) -0.23(3) 0.007(10)
F5A 0.116(11) 0.040(5) 0.055(6) -0.014(4) 0.006(7) -0.032(7)
F6A 0.102(15) 0.101(13) 0.21(2) -0.090(16) 0.115(18) -0.091(12)
F7 0.0281(13) 0.0570(17) 0.0381(14) -0.0016(12) -0.0119(11) 0.0018(11)
F8 0.0332(13) 0.0353(13) 0.0448(14) 0.0049(12) -0.0069(11) 0.0033(12)
F9 0.0242(12) 0.0653(17) 0.0397(13) -0.0055(14) 0.0047(12) 0.0082(11)
C10 0.0253(19) 0.0242(19) 0.0225(17) 0.0008(16) 0.0023(14) -0.0003(16)
C11 0.025(2) 0.027(2) 0.0242(19) -0.0035(16) 0.0031(16) 0.0008(16)
C12 0.025(2) 0.029(2) 0.029(2) -0.0049(16) 0.0007(17) -0.0015(16)
C13 0.029(2) 0.035(2) 0.0256(19) -0.0076(17) -0.0021(16) 0.0067(18)
C14 0.036(2) 0.033(2) 0.028(2) 0.0040(17) 0.0034(18) 0.0087(18)
C15 0.031(2) 0.0238(19) 0.028(2) 0.0027(16) 0.0058(16) 0.0046(15)
C16 0.034(2) 0.037(2) 0.031(2) 0.0042(19) 0.000(2) -0.0102(18)
C17 0.040(3) 0.056(3) 0.035(2) -0.004(2) -0.009(2) 0.009(2)
C18 0.042(3) 0.034(2) 0.038(2) 0.0083(19) 0.000(2) -0.0071(19)
F10 0.0513(16) 0.0629(18) 0.0549(17) 0.0187(18) -0.0087(14) -0.0342(16)
F11 0.0523(17) 0.0488(15) 0.0278(13) 0.0019(11) 0.0034(12) -0.0069(13)
F12 0.0542(14) 0.0275(12) 0.0445(14) 0.0097(13) -0.0044(13) 0.0033(11)
F13 0.077(17) 0.29(4) 0.034(10) 0.035(15) -0.028(10) -0.03(2)
F14 0.26(3) 0.069(9) 0.14(2) -0.052(13) -0.16(2) 0.032(16)
F15 0.036(8) 0.28(4) 0.054(8) -0.062(15) 0.001(6) 0.039(13)
F13A 0.057(3) 0.069(5) 0.047(3) 0.000(3) -0.023(3) -0.029(3)
F14A 0.073(7) 0.049(3) 0.127(10) -0.009(4) -0.067(6) 0.025(3)
F15A 0.042(4) 0.205(11) 0.024(4) -0.034(5) 0.000(3) 0.010(6)
F16 0.060(2) 0.085(2) 0.0359(16) -0.0056(15) 0.0193(14) -0.0295(17)
F17 0.061(2) 0.0462(18) 0.121(3) 0.0457(19) -0.010(2) -0.0087(16)
F18 0.0532(16) 0.0553(17) 0.0352(13) 0.0072(13) -0.0025(12) -0.0257(15)

loop_
_atom_type_symbol
_atom_type_description
_atom_type_scat_dispersion_real
_atom_type_scat_dispersion_imag
_atom_type_scat_source
C C 0.0033 0.0016 'International Tables Vol C Tables 4.2.6.8 and 6.1.1.4'
H H 0.0000 0.0000 'International Tables Vol C Tables 4.2.6.8 and 6.1.1.4'
As As 0.0499 2.0058 'International Tables Vol C Tables 4.2.6.8 and 6.1.1.4'
Cl Cl 0.1484 0.1585 'International Tables Vol C Tables 4.2.6.8 and 6.1.1.4'
F F 0.0171 0.0103 'International Tables Vol C Tables 4.2.6.8 and 6.1.1.4'

loop_
_geom_angle_atom_site_label_1
_geom_angle_atom_site_label_2
_geom_angle_atom_site_label_3
_geom_angle
C1 As1 Cl1 100.57(12)
C10 As1 Cl1 92.04(11)
C10 As1 C1 107.53(16)
C6 C1 C2 116.6(4)
C6 C1 As1 119.8(3)
C2 C1 As1 123.3(3)
C3 C2 C1 121.5(4)
C3 C2 C7 115.8(4)
C1 C2 C7 122.6(4)
C4 C3 C2 120.0(4)
C4 C3 H3A 120.0
C2 C3 H3A 120.0
C3 C4 C5 120.2(4)
C3 C4 C8 119.9(4)
C5 C4 C8 119.8(4)
C4 C5 C6 119.9(4)
C4 C5 H5A 120.0
C6 C5 H5A 120.0
C5 C6 C1 121.1(4)
C5 C6 C9 113.4(3)
C1 C6 C9 125.4(4)
F2 C7 F1 106.4(4)
F2 C7 F3 107.5(3)
F1 C7 F3 105.7(4)
F2 C7 C2 113.6(4)
F1 C7 C2 111.7(4)
F3 C7 C2 111.5(4)
F4A C8 F4 128.6(9)
F4A C8 F6A 120.8(17)
F4 C8 F6A 36.3(11)
F4A C8 F6 43.4(17)
F4 C8 F6 110.1(7)
F6A C8 F6 133.1(9)
F4A C8 F5 60.0(18)
F4 C8 F5 104.3(6)
F6A C8 F5 72.1(13)
F6 C8 F5 101.8(7)
F4A C8 F5A 99.1(17)
F4 C8 F5A 63.0(8)
F6A C8 F5A 99.0(12)
F6 C8 F5A 57.4(7)
F5 C8 F5A 142.8(6)
F4A C8 C4 115.2(8)
F4 C8 C4 116.1(5)
F6A C8 C4 111.7(9)
F6 C8 C4 114.0(5)
F5 C8 C4 109.0(4)
F5A C8 C4 107.8(5)
F8 C9 F9 107.7(3)
F8 C9 F7 105.6(3)
F9 C9 F7 105.5(3)
F8 C9 C6 113.2(3)
F9 C9 C6 112.9(3)
F7 C9 C6 111.4(3)
C15 C10 C11 117.0(3)
C15 C10 As1 128.8(3)
C11 C10 As1 113.7(3)
C12 C11 C10 121.5(4)
C12 C11 C16 115.4(4)
C10 C11 C16 123.0(4)
C11 C12 C13 120.2(4)
C11 C12 H12A 119.9
C13 C12 H12A 119.9
C14 C13 C12 119.3(4)
C14 C13 C17 120.9(4)
C12 C13 C17 119.8(4)
C13 C14 C15 121.2(4)
C13 C14 H14A 119.4
C15 C14 H14A 119.4
C14 C15 C10 120.8(4)
C14 C15 C18 112.2(4)
C10 C15 C18 127.0(4)
F10 C16 F12 106.9(3)
F10 C16 F11 106.0(4)
F12 C16 F11 105.9(3)
F10 C16 C11 112.9(4)
F12 C16 C11 111.8(3)
F11 C16 C11 112.9(3)
F15 C17 F14 112.1(18)
F15 C17 F15A 123.6(11)
F14 C17 F15A 70.7(15)
F15 C17 F14A 23.8(15)
F14 C17 F14A 128.7(13)
F15A C17 F14A 109.2(8)
F15 C17 F13 94.2(16)
F14 C17 F13 104.8(17)
F15A C17 F13 38.7(13)
F14A C17 F13 73.8(14)
F15 C17 F13A 80.3(14)
F14 C17 F13A 39.7(16)
F15A C17 F13A 107.9(7)
F14A C17 F13A 103.1(6)
F13 C17 F13A 132.2(13)
F15 C17 C13 114.9(10)
F14 C17 C13 115.9(9)
F15A C17 C13 112.3(6)
F14A C17 C13 111.1(6)
F13 C17 C13 112.5(12)
F13A C17 C13 112.8(5)
F18 C18 F16 107.0(4)
F18 C18 F17 105.3(4)
F16 C18 F17 105.6(4)
F18 C18 C15 116.5(4)
F16 C18 C15 111.4(4)
F17 C18 C15 110.4(4)

loop_
_geom_bond_atom_site_label_1
_geom_bond_atom_site_label_2
_geom_bond_distance
As1 Cl1 2.1920(12)
As1 C1 2.023(4)
As1 C10 2.016(4)
C1 C6 1.407(5)
C1 C2 1.410(6)
C2 C3 1.386(5)
C2 C7 1.499(6)
C3 C4 1.378(6)
C3 H3A 0.9476
C4 C5 1.379(6)
C4 C8 1.505(6)
C5 C6 1.394(6)
C5 H5A 0.9476
C6 C9 1.504(6)
C7 F2 1.330(5)
C7 F1 1.345(5)
C7 F3 1.346(5)
C8 F4A 1.243(11)
C8 F4 1.264(7)
C8 F6A 1.265(12)
C8 F6 1.288(8)
C8 F5 1.348(7)
C8 F5A 1.372(9)
C9 F8 1.337(5)
C9 F9 1.341(5)
C9 F7 1.349(5)
C10 C15 1.409(5)
C10 C11 1.415(5)
C11 C12 1.379(6)
C11 C16 1.501(6)
C12 C13 1.392(6)
C12 H12A 0.9458
C13 C14 1.379(6)
C13 C17 1.503(6)
C14 C15 1.384(6)
C14 H14A 0.9436
C15 C18 1.504(6)
C16 F10 1.316(5)
C16 F12 1.343(5)
C16 F11 1.357(5)
C17 F15 1.279(13)
C17 F14 1.280(12)
C17 F15A 1.297(8)
C17 F14A 1.301(7)
C17 F13 1.312(14)
C17 F13A 1.328(7)
C18 F18 1.322(5)
C18 F16 1.327(6)
C18 F17 1.336(5)
